data_7232303
loop_
_publ_author_name
'Li, Yue-Lan'
'Zhu, Rong-Xiu'
'Li, Gang'
'Wang, Ning-Ning'
'Liu, Chun-Yu'
'Zhao, Zun-Tian'
'Lou, Hong-Xiang'

_publ_section_title
;
 Secondary metabolites from the endolichenic fungus Ophiosphaerella korrae
;
_journal_issue 8
_journal_name_full 'RSC Advances'
_journal_page_first 4140
_journal_paper_doi 10.1039/C8RA10329A
_journal_volume 9
_journal_year 2019
_chemical_absolute_configuration ad
_chemical_formula_moiety C16H20O4
_chemical_formula_sum 'C16 H20 O4'
_chemical_formula_weight 276.32
_chemical_name_common OK-21
_chemical_name_systematic OK-21
_space_group_crystal_system triclinic
_space_group_IT_number 1
_space_group_name_Hall 'P 1'
_space_group_name_H-M_alt 'P 1'
_symmetry_space_group_name_Hall 'P 1'
_symmetry_space_group_name_H-M 'P 1'
_atom_sites_solution_hydrogens geom
_audit_creation_method SHELXL-2014/7
_audit_update_record
;
2018-07-13 deposited with the CCDC.
2019-01-14 downloaded from the CCDC.
;
_cell_angle_alpha 69.449(2)
_cell_angle_beta 70.162(2)
_cell_angle_gamma 66.207(2)
_cell_formula_units_Z 2
_cell_length_a 8.9882(3)
_cell_length_b 9.3953(3)
_cell_length_c 10.2162(4)
_cell_measurement_reflns_used 4090
_cell_measurement_temperature 296(2)
_cell_measurement_theta_max 72.23
_cell_measurement_theta_min 4.75
_cell_volume 719.21(5)
_computing_cell_refinement 'Bruker SAINT'
_computing_data_collection 'Bruker APEX2'
_computing_data_reduction 'Bruker SAINT'
_computing_molecular_graphics 'Bruker SHELXTL'
_computing_publication_material 'Bruker SHELXTL'
_computing_structure_refinement 'SHELXL-2014/7 (Sheldrick, 2014)'
_computing_structure_solution 'SHELXT 2014/5 (Sheldrick, 2014)'
_diffrn_ambient_temperature 296(2)
_diffrn_measured_fraction_theta_full 0.999
_diffrn_measured_fraction_theta_max 0.999
_diffrn_measurement_device_type 'Bruker APEX-II CCD'
_diffrn_measurement_method '\f and \w scans'
_diffrn_radiation_type CuK\a
_diffrn_radiation_wavelength 1.54178
_diffrn_reflns_av_R_equivalents 0.1069
_diffrn_reflns_av_unetI/netI 0.1084
_diffrn_reflns_Laue_measured_fraction_full 0.999
_diffrn_reflns_Laue_measured_fraction_max 0.999
_diffrn_reflns_limit_h_max 9
_diffrn_reflns_limit_h_min -10
_diffrn_reflns_limit_k_max 11
_diffrn_reflns_limit_k_min -11
_diffrn_reflns_limit_l_max 12
_diffrn_reflns_limit_l_min -12
_diffrn_reflns_number 14119
_diffrn_reflns_point_group_measured_fraction_full 0.958
_diffrn_reflns_point_group_measured_fraction_max 0.958
_diffrn_reflns_theta_full 66.577
_diffrn_reflns_theta_max 66.577
_diffrn_reflns_theta_min 4.751
_exptl_absorpt_coefficient_mu 0.742
_exptl_crystal_colour white
_exptl_crystal_density_diffrn 1.276
_exptl_crystal_description acicular
_exptl_crystal_F_000 296
_refine_diff_density_max 0.250
_refine_diff_density_min -0.303
_refine_diff_density_rms 0.069
_refine_ls_abs_structure_details
;
 Flack x determined using 1145 quotients [(I+)-(I-)]/[(I+)+(I-)]
 (Parsons, Flack and Wagner, Acta Cryst. B69 (2013) 249-259).
;
_refine_ls_abs_structure_Flack -0.2(4)
_refine_ls_extinction_method none
_refine_ls_goodness_of_fit_ref 1.018
_refine_ls_hydrogen_treatment constr
_refine_ls_matrix_type full
_refine_ls_number_parameters 371
_refine_ls_number_reflns 4860
_refine_ls_number_restraints 3
_refine_ls_restrained_S_all 1.017
_refine_ls_R_factor_all 0.0891
_refine_ls_R_factor_gt 0.0603
_refine_ls_shift/su_max 0.000
_refine_ls_shift/su_mean 0.000
_refine_ls_structure_factor_coef Fsqd
_refine_ls_weighting_details 'w=1/[\s^2^(Fo^2^)+(0.0716P)^2^] where P=(Fo^2^+2Fc^2^)/3'
_refine_ls_weighting_scheme calc
_refine_ls_wR_factor_gt 0.1427
_refine_ls_wR_factor_ref 0.1583
_reflns_Friedel_coverage 0.918
_reflns_Friedel_fraction_full 0.917
_reflns_Friedel_fraction_max 0.917
_reflns_number_gt 3526
_reflns_number_total 4860
_reflns_threshold_expression 'I > 2\s(I)'
_cod_data_source_file c8ra10329a2.cif
_cod_data_source_block cu_20180710_0m_a
_cod_database_code 7232303
_shelx_shelxl_version_number 2014/7
_shelx_space_group_comment
;
The symmetry employed for this shelxl refinement is uniquely defined
by the following loop, which should always be used as a source of
symmetry information in preference to the above space-group names.
They are only intended as comments.
;

loop_
_space_group_symop_operation_xyz
'x, y, z'

loop_
_atom_site_label
_atom_site_type_symbol
_atom_site_fract_x
_atom_site_fract_y
_atom_site_fract_z
_atom_site_U_iso_or_equiv
_atom_site_adp_type
_atom_site_occupancy
_atom_site_site_symmetry_order
_atom_site_calc_flag
_atom_site_refinement_flags_posn
_atom_site_refinement_flags_adp
O001 O 0.9302(6) 0.0080(5) 0.3088(5) 0.0237(10) Uani 1 1 d . .
O002 O 0.3940(5) 0.7596(6) 0.2324(5) 0.0253(10) Uani 1 1 d . .
O003 O 0.1038(5) 0.9950(5) 0.7139(5) 0.0227(10) Uani 1 1 d . .
O004 O 0.6538(5) 0.2496(6) 0.7845(5) 0.0246(10) Uani 1 1 d . .
O005 O 0.2853(6) 0.6206(6) 0.5293(5) 0.0299(11) Uani 1 1 d . .
O006 O 0.7636(7) 0.3830(6) 0.4912(5) 0.0354(12) Uani 1 1 d . .
O007 O 0.5063(7) 0.5027(7) 0.7986(8) 0.0539(17) Uani 1 1 d . .
C008 C 0.4518(8) 1.0374(9) 0.3230(7) 0.0242(15) Uani 1 1 d . .
C009 C 0.8186(8) 0.0050(8) 0.4373(7) 0.0210(14) Uani 1 1 d . .
O00A O 0.5585(7) 0.5119(8) 0.2082(8) 0.0526(16) Uani 1 1 d . .
C00B C 0.8131(8) 0.2682(8) 0.4411(7) 0.0213(13) Uani 1 1 d . .
C00C C 0.5737(8) 1.0674(10) 0.1805(8) 0.0329(16) Uani 1 1 d . .
H00L H 0.5688 1.1778 0.1513 0.049 Uiso 1 1 calc R U
H00M H 0.5452 1.0441 0.1096 0.049 Uiso 1 1 calc R U
H00N H 0.6848 0.9994 0.1900 0.049 Uiso 1 1 calc R U
C00D C 0.4141(7) 0.8944(7) 0.3829(7) 0.0192(13) Uani 1 1 d . .
C00E C 0.7456(8) 0.1314(7) 0.5057(7) 0.0184(13) Uani 1 1 d . .
C00F C 0.2582(8) 1.1451(8) 0.5264(7) 0.0223(14) Uani 1 1 d . .
C00G C 0.3739(8) 1.1586(8) 0.3969(7) 0.0239(15) Uani 1 1 d . .
H00O H 0.4015 1.2528 0.3568 0.029 Uiso 1 1 calc R U
C00H C 0.1517(8) 0.7141(7) 0.7446(6) 0.0246(12) Uani 1 1 d . .
H00P H 0.2297 0.6889 0.8034 0.030 Uiso 1 1 calc R U
C00I C 0.4312(9) 0.6250(9) 0.1944(8) 0.0280(15) Uani 1 1 d . .
C00J C 0.9860(10) 0.4108(9) 0.2280(8) 0.0344(17) Uani 1 1 d . .
H00A H 1.0908 0.3943 0.1584 0.052 Uiso 1 1 calc R U
H00B H 0.9857 0.4648 0.2924 0.052 Uiso 1 1 calc R U
H00C H 0.8967 0.4753 0.1796 0.052 Uiso 1 1 calc R U
C00K C 0.6255(7) 0.1180(8) 0.6369(7) 0.0204(14) Uani 1 1 d . .
C00L C 0.5407(8) 0.2531(8) 0.7098(8) 0.0248(15) Uani 1 1 d . .
H00D H 0.5133 0.3549 0.6394 0.030 Uiso 1 1 calc R U
H00E H 0.4380 0.2407 0.7775 0.030 Uiso 1 1 calc R U
C00M C -0.0824(9) 0.8804(8) 0.9080(7) 0.0319(15) Uani 1 1 d . .
H00Q H -0.1503 0.8124 0.9388 0.048 Uiso 1 1 calc R U
H00S H -0.1531 0.9889 0.9085 0.048 Uiso 1 1 calc R U
H00T H -0.0103 0.8442 0.9723 0.048 Uiso 1 1 calc R U
C00N C 0.0222(7) 0.8734(6) 0.7572(6) 0.0228(11) Uani 1 1 d . .
H00U H -0.0519 0.9035 0.6935 0.027 Uiso 1 1 calc R U
C00O C 0.2950(7) 0.8760(8) 0.5161(7) 0.0184(13) Uani 1 1 d . .
C00P C 0.7820(8) -0.1402(8) 0.5021(7) 0.0231(14) Uani 1 1 d . .
C00Q C 0.2197(7) 1.0015(8) 0.5853(7) 0.0189(13) Uani 1 1 d . .
C00R C 0.6651(8) -0.1491(8) 0.6309(8) 0.0260(16) Uani 1 1 d . .
H00R H 0.6368 -0.2428 0.6731 0.031 Uiso 1 1 calc R U
C00S C 0.8679(10) -0.2771(9) 0.4308(9) 0.0340(17) Uani 1 1 d . .
H00F H 0.8139 -0.3576 0.4784 0.051 Uiso 1 1 calc R U
H00G H 0.9829 -0.3229 0.4366 0.051 Uiso 1 1 calc R U
H00H H 0.8619 -0.2384 0.3318 0.051 Uiso 1 1 calc R U
C00T C 0.7570(9) 0.3742(9) 0.8809(8) 0.0307(15) Uani 1 1 d . .
H00I H 0.7089 0.4367 0.9508 0.046 Uiso 1 1 calc R U
H00J H 0.8398 0.4144 0.8058 0.046 Uiso 1 1 calc R U
H00K H 0.8082 0.2640 0.9262 0.046 Uiso 1 1 calc R U
C00U C 0.2990(9) 0.6300(10) 0.1351(9) 0.0367(17) Uani 1 1 d . .
H00V H 0.3454 0.6193 0.0381 0.055 Uiso 1 1 calc R U
H00W H 0.2103 0.7306 0.1362 0.055 Uiso 1 1 calc R U
H00Y H 0.2558 0.5435 0.1926 0.055 Uiso 1 1 calc R U
C00V C 0.6231(8) 0.3857(9) 0.8185(8) 0.0269(14) Uani 1 1 d . .
C00W C 0.5044(8) 0.7589(9) 0.3102(8) 0.0257(15) Uani 1 1 d . .
H00 H 0.6072 0.7730 0.2439 0.031 Uiso 1 1 calc R U
H H 0.5321 0.6574 0.3809 0.031 Uiso 1 1 calc R U
C00X C 0.9380(7) 0.1647(6) 0.2222(6) 0.0214(11) Uani 1 1 d . .
H00X H 0.8340 0.2278 0.1898 0.026 Uiso 1 1 calc R U
C00Y C 0.5869(8) -0.0259(8) 0.7013(7) 0.0216(14) Uani 1 1 d . .
C00Z C 0.9617(8) 0.2483(7) 0.3133(6) 0.0247(12) Uani 1 1 d . .
H00Z H 1.0619 0.1790 0.3500 0.030 Uiso 1 1 calc R U
C010 C 0.1712(9) 1.2801(8) 0.5992(8) 0.0278(15) Uani 1 1 d . .
H01G H 0.1839 1.2418 0.6964 0.042 Uiso 1 1 calc R U
H01H H 0.0545 1.3204 0.5993 0.042 Uiso 1 1 calc R U
H01I H 0.2192 1.3646 0.5487 0.042 Uiso 1 1 calc R U
C011 C 1.0824(8) 0.1318(9) 0.0940(7) 0.0329(15) Uani 1 1 d . .
H01A H 1.0865 0.2315 0.0251 0.049 Uiso 1 1 calc R U
H01B H 1.0667 0.0649 0.0506 0.049 Uiso 1 1 calc R U
H01C H 1.1853 0.0783 0.1251 0.049 Uiso 1 1 calc R U
C012 C 0.2492(8) 0.7260(7) 0.5882(7) 0.0206(13) Uani 1 1 d . .
C013 C 0.4640(9) -0.0546(10) 0.8435(8) 0.0365(17) Uani 1 1 d . .
H01D H 0.4744 -0.1665 0.8769 0.055 Uiso 1 1 calc R U
H01E H 0.3525 0.0077 0.8317 0.055 Uiso 1 1 calc R U
H01F H 0.4870 -0.0231 0.9125 0.055 Uiso 1 1 calc R U
C014 C 0.0774(10) 0.5780(9) 0.7965(9) 0.0338(16) Uani 1 1 d . .
H01J H 0.1647 0.4800 0.7814 0.051 Uiso 1 1 calc R U
H01K H -0.0042 0.6034 0.7438 0.051 Uiso 1 1 calc R U
H01L H 0.0250 0.5650 0.8971 0.051 Uiso 1 1 calc R U

loop_
_atom_site_aniso_label
_atom_site_aniso_U_11
_atom_site_aniso_U_22
_atom_site_aniso_U_33
_atom_site_aniso_U_23
_atom_site_aniso_U_13
_atom_site_aniso_U_12
O001 0.031(2) 0.019(2) 0.020(2) -0.0043(18) -0.0011(19) -0.0110(18)
O002 0.030(2) 0.024(2) 0.026(2) -0.008(2) -0.0071(19) -0.0102(18)
O003 0.025(2) 0.020(2) 0.024(2) -0.0091(19) 0.0023(18) -0.0119(18)
O004 0.026(2) 0.026(3) 0.024(2) -0.010(2) -0.0069(18) -0.0070(18)
O005 0.042(3) 0.023(3) 0.027(3) -0.011(2) -0.001(2) -0.014(2)
O006 0.058(3) 0.023(3) 0.029(3) -0.009(2) 0.000(2) -0.023(2)
O007 0.044(3) 0.040(3) 0.088(5) -0.039(3) -0.032(3) 0.010(3)
C008 0.027(3) 0.028(4) 0.020(3) -0.001(3) -0.006(3) -0.016(3)
C009 0.023(3) 0.024(4) 0.017(3) -0.002(3) -0.005(3) -0.011(3)
O00A 0.046(3) 0.049(4) 0.076(4) -0.040(3) -0.027(3) 0.004(3)
C00B 0.028(3) 0.020(3) 0.018(3) -0.004(3) -0.004(2) -0.012(2)
C00C 0.028(3) 0.045(4) 0.026(4) -0.008(3) 0.000(3) -0.019(3)
C00D 0.018(3) 0.018(3) 0.023(3) -0.008(3) -0.005(3) -0.003(2)
C00E 0.022(3) 0.016(3) 0.018(3) -0.005(3) -0.006(3) -0.006(3)
C00F 0.026(3) 0.022(4) 0.024(3) -0.006(3) -0.007(3) -0.011(3)
C00G 0.029(3) 0.021(4) 0.027(4) 0.001(3) -0.009(3) -0.017(3)
C00H 0.032(3) 0.021(3) 0.020(3) -0.002(2) -0.002(2) -0.012(2)
C00I 0.030(3) 0.027(4) 0.028(4) -0.011(3) -0.001(3) -0.011(3)
C00J 0.043(4) 0.030(4) 0.033(4) -0.008(3) 0.006(3) -0.026(3)
C00K 0.018(3) 0.026(4) 0.017(3) 0.000(3) -0.007(2) -0.008(3)
C00L 0.020(3) 0.027(4) 0.030(4) -0.012(3) -0.005(3) -0.006(3)
C00M 0.035(3) 0.024(3) 0.030(4) -0.008(3) 0.002(3) -0.009(3)
C00N 0.020(3) 0.023(3) 0.026(3) -0.004(2) 0.001(2) -0.014(2)
C00O 0.016(3) 0.018(3) 0.023(4) -0.004(3) -0.004(3) -0.008(2)
C00P 0.027(3) 0.021(3) 0.024(4) -0.003(3) -0.012(3) -0.007(3)
C00Q 0.017(3) 0.025(3) 0.018(3) -0.004(3) -0.003(2) -0.012(2)
C00R 0.030(3) 0.021(4) 0.028(4) 0.002(3) -0.010(3) -0.014(3)
C00S 0.045(4) 0.025(4) 0.036(4) -0.009(3) -0.011(3) -0.014(3)
C00T 0.036(4) 0.030(4) 0.032(4) -0.011(3) -0.007(3) -0.015(3)
C00U 0.035(4) 0.041(4) 0.043(5) -0.015(4) -0.008(3) -0.017(3)
C00V 0.026(3) 0.032(4) 0.023(4) -0.013(3) 0.000(3) -0.010(3)
C00W 0.020(3) 0.037(4) 0.024(4) -0.011(3) -0.002(3) -0.013(3)
C00X 0.021(3) 0.020(3) 0.024(3) -0.003(2) -0.005(2) -0.011(2)
C00Y 0.018(3) 0.022(3) 0.024(4) 0.002(3) -0.006(2) -0.011(2)
C00Z 0.030(3) 0.024(3) 0.027(3) -0.007(2) -0.005(2) -0.015(2)
C010 0.038(4) 0.019(4) 0.029(4) -0.008(3) -0.003(3) -0.014(3)
C011 0.032(3) 0.035(4) 0.025(3) -0.004(3) 0.003(3) -0.014(3)
C012 0.025(3) 0.015(3) 0.024(3) -0.006(3) -0.007(2) -0.006(2)
C013 0.038(4) 0.041(5) 0.031(4) -0.006(3) 0.002(3) -0.024(3)
C014 0.044(4) 0.025(4) 0.030(4) -0.004(3) 0.001(3) -0.019(3)

loop_
_atom_type_symbol
_atom_type_description
_atom_type_scat_dispersion_real
_atom_type_scat_dispersion_imag
_atom_type_scat_source
C C 0.0181 0.0091 'International Tables Vol C Tables 4.2.6.8 and 6.1.1.4'
H H 0.0000 0.0000 'International Tables Vol C Tables 4.2.6.8 and 6.1.1.4'
O O 0.0492 0.0322 'International Tables Vol C Tables 4.2.6.8 and 6.1.1.4'

loop_
_geom_angle_atom_site_label_1
_geom_angle_atom_site_label_2
_geom_angle_atom_site_label_3
_geom_angle
C009 O001 C00X 115.8(5)
C00I O002 C00W 116.4(5)
C00Q O003 C00N 116.4(5)
C00V O004 C00L 116.2(5)
C00D C008 C00G 119.2(6)
C00D C008 C00C 122.5(7)
C00G C008 C00C 118.3(6)
O001 C009 C00E 124.6(5)
O001 C009 C00P 114.3(6)
C00E C009 C00P 121.1(6)
O006 C00B C00E 123.6(6)
O006 C00B C00Z 121.0(5)
C00E C00B C00Z 115.2(6)
C008 C00C H00L 109.5
C008 C00C H00M 109.5
H00L C00C H00M 109.5
C008 C00C H00N 109.5
H00L C00C H00N 109.5
H00M C00C H00N 109.5
C008 C00D C00O 119.4(6)
C008 C00D C00W 120.0(6)
C00O C00D C00W 120.5(6)
C009 C00E C00K 119.9(6)
C009 C00E C00B 117.0(6)
C00K C00E C00B 122.9(6)
C00G C00F C00Q 117.4(6)
C00G C00F C010 121.7(6)
C00Q C00F C010 120.8(6)
C00F C00G C008 123.1(6)
C00F C00G H00O 118.5
C008 C00G H00O 118.5
C00N C00H C014 112.9(5)
C00N C00H C012 109.1(5)
C014 C00H C012 110.0(5)
C00N C00H H00P 108.2
C014 C00H H00P 108.2
C012 C00H H00P 108.2
O00A C00I O002 123.3(6)
O00A C00I C00U 124.6(7)
O002 C00I C00U 112.0(6)
C00Z C00J H00A 109.5
C00Z C00J H00B 109.5
H00A C00J H00B 109.5
C00Z C00J H00C 109.5
H00A C00J H00C 109.5
H00B C00J H00C 109.5
C00Y C00K C00E 119.2(7)
C00Y C00K C00L 119.6(6)
C00E C00K C00L 121.2(6)
O004 C00L C00K 108.1(5)
O004 C00L H00D 110.1
C00K C00L H00D 110.1
O004 C00L H00E 110.1
C00K C00L H00E 110.1
H00D C00L H00E 108.4
C00N C00M H00Q 109.5
C00N C00M H00S 109.5
H00Q C00M H00S 109.5
C00N C00M H00T 109.5
H00Q C00M H00T 109.5
H00S C00M H00T 109.5
O003 C00N C00H 109.6(4)
O003 C00N C00M 105.1(5)
C00H C00N C00M 114.9(5)
O003 C00N H00U 109.0
C00H C00N H00U 109.0
C00M C00N H00U 109.0
C00Q C00O C00D 119.2(5)
C00Q C00O C012 118.1(6)
C00D C00O C012 122.7(6)
C00R C00P C009 117.3(7)
C00R C00P C00S 122.4(6)
C009 C00P C00S 120.3(6)
O003 C00Q C00O 123.5(5)
O003 C00Q C00F 114.8(6)
C00O C00Q C00F 121.7(6)
C00P C00R C00Y 123.7(6)
C00P C00R H00R 118.2
C00Y C00R H00R 118.2
C00P C00S H00F 109.5
C00P C00S H00G 109.5
H00F C00S H00G 109.5
C00P C00S H00H 109.5
H00F C00S H00H 109.5
H00G C00S H00H 109.5
C00V C00T H00I 109.5
C00V C00T H00J 109.5
H00I C00T H00J 109.5
C00V C00T H00K 109.5
H00I C00T H00K 109.5
H00J C00T H00K 109.5
C00I C00U H00V 109.5
C00I C00U H00W 109.5
H00V C00U H00W 109.5
C00I C00U H00Y 109.5
H00V C00U H00Y 109.5
H00W C00U H00Y 109.5
O007 C00V O004 124.5(6)
O007 C00V C00T 123.9(7)
O004 C00V C00T 111.6(6)
O002 C00W C00D 107.8(5)
O002 C00W H00 110.1
C00D C00W H00 110.1
O002 C00W H 110.1
C00D C00W H 110.1
H00 C00W H 108.5
O001 C00X C011 104.7(5)
O001 C00X C00Z 108.4(4)
C011 C00X C00Z 114.3(5)
O001 C00X H00X 109.8
C011 C00X H00X 109.8
C00Z C00X H00X 109.8
C00R C00Y C00K 118.8(6)
C00R C00Y C013 117.7(6)
C00K C00Y C013 123.5(7)
C00X C00Z C00B 109.3(4)
C00X C00Z C00J 112.7(5)
C00B C00Z C00J 110.5(5)
C00X C00Z H00Z 108.0
C00B C00Z H00Z 108.0
C00J C00Z H00Z 108.0
C00F C010 H01G 109.5
C00F C010 H01H 109.5
H01G C010 H01H 109.5
C00F C010 H01I 109.5
H01G C010 H01I 109.5
H01H C010 H01I 109.5
C00X C011 H01A 109.5
C00X C011 H01B 109.5
H01A C011 H01B 109.5
C00X C011 H01C 109.5
H01A C011 H01C 109.5
H01B C011 H01C 109.5
O005 C012 C00O 123.6(6)
O005 C012 C00H 121.8(5)
C00O C012 C00H 114.6(6)
C00Y C013 H01D 109.5
C00Y C013 H01E 109.5
H01D C013 H01E 109.5
C00Y C013 H01F 109.5
H01D C013 H01F 109.5
H01E C013 H01F 109.5
C00H C014 H01J 109.5
C00H C014 H01K 109.5
H01J C014 H01K 109.5
C00H C014 H01L 109.5
H01J C014 H01L 109.5
H01K C014 H01L 109.5

loop_
_geom_bond_atom_site_label_1
_geom_bond_atom_site_label_2
_geom_bond_distance
O001 C009 1.354(9)
O001 C00X 1.443(7)
O002 C00I 1.333(8)
O002 C00W 1.463(8)
O003 C00Q 1.372(9)
O003 C00N 1.462(6)
O004 C00V 1.339(8)
O004 C00L 1.449(8)
O005 C012 1.215(8)
O006 C00B 1.212(8)
O007 C00V 1.187(10)
C008 C00D 1.394(9)
C008 C00G 1.399(10)
C008 C00C 1.509(10)
C009 C00E 1.404(9)
C009 C00P 1.409(9)
O00A C00I 1.218(10)
C00B C00E 1.489(9)
C00B C00Z 1.520(9)
C00C H00L 0.9600
C00C H00M 0.9600
C00C H00N 0.9600
C00D C00O 1.422(9)
C00D C00W 1.501(9)
C00E C00K 1.410(9)
C00F C00G 1.379(10)
C00F C00Q 1.403(9)
C00F C010 1.498(9)
C00G H00O 0.9300
C00H C00N 1.496(8)
C00H C014 1.528(9)
C00H C012 1.528(9)
C00H H00P 0.9800
C00I C00U 1.484(10)
C00J C00Z 1.532(9)
C00J H00A 0.9600
C00J H00B 0.9600
C00J H00C 0.9600
C00K C00Y 1.407(9)
C00K C00L 1.498(9)
C00L H00D 0.9700
C00L H00E 0.9700
C00M C00N 1.517(9)
C00M H00Q 0.9600
C00M H00S 0.9600
C00M H00T 0.9600
C00N H00U 0.9800
C00O C00Q 1.401(9)
C00O C012 1.494(9)
C00P C00R 1.377(10)
C00P C00S 1.503(10)
C00R C00Y 1.392(10)
C00R H00R 0.9300
C00S H00F 0.9600
C00S H00G 0.9600
C00S H00H 0.9600
C00T C00V 1.495(9)
C00T H00I 0.9600
C00T H00J 0.9600
C00T H00K 0.9600
C00U H00V 0.9600
C00U H00W 0.9600
C00U H00Y 0.9600
C00W H00 0.9700
C00W H 0.9700
C00X C011 1.517(8)
C00X C00Z 1.520(7)
C00X H00X 0.9800
C00Y C013 1.510(10)
C00Z H00Z 0.9800
C010 H01G 0.9600
C010 H01H 0.9600
C010 H01I 0.9600
C011 H01A 0.9600
C011 H01B 0.9600
C011 H01C 0.9600
C013 H01D 0.9600
C013 H01E 0.9600
C013 H01F 0.9600
C014 H01J 0.9600
C014 H01K 0.9600
C014 H01L 0.9600

loop_
_geom_torsion_atom_site_label_1
_geom_torsion_atom_site_label_2
_geom_torsion_atom_site_label_3
_geom_torsion_atom_site_label_4
_geom_torsion
C00X O001 C009 C00E -17.2(9)
C00X O001 C009 C00P 164.3(5)
C00G C008 C00D C00O 1.3(9)
C00C C008 C00D C00O -178.6(6)
C00G C008 C00D C00W -176.0(5)
C00C C008 C00D C00W 4.1(9)
O001 C009 C00E C00K 177.4(6)
C00P C009 C00E C00K -4.2(9)
O001 C009 C00E C00B -8.5(9)
C00P C009 C00E C00B 170.0(6)
O006 C00B C00E C009 -178.4(6)
C00Z C00B C00E C009 -3.8(8)
O006 C00B C00E C00K -4.5(10)
C00Z C00B C00E C00K 170.2(6)
C00Q C00F C00G C008 0.5(10)
C010 C00F C00G C008 -177.0(5)
C00D C008 C00G C00F -1.1(10)
C00C C008 C00G C00F 178.7(6)
C00W O002 C00I O00A -7.7(10)
C00W O002 C00I C00U 171.9(6)
C009 C00E C00K C00Y 3.3(9)
C00B C00E C00K C00Y -170.4(6)
C009 C00E C00K C00L -177.7(5)
C00B C00E C00K C00L 8.5(9)
C00V O004 C00L C00K 160.4(5)
C00Y C00K C00L O004 99.4(6)
C00E C00K C00L O004 -79.5(7)
C00Q O003 C00N C00H 49.7(7)
C00Q O003 C00N C00M 173.7(5)
C014 C00H C00N O003 176.6(6)
C012 C00H C00N O003 -60.8(6)
C014 C00H C00N C00M 58.5(7)
C012 C00H C00N C00M -178.8(5)
C008 C00D C00O C00Q -0.9(9)
C00W C00D C00O C00Q 176.4(5)
C008 C00D C00O C012 -179.2(5)
C00W C00D C00O C012 -1.9(9)
O001 C009 C00P C00R -177.9(6)
C00E C009 C00P C00R 3.6(9)
O001 C009 C00P C00S 1.7(9)
C00E C009 C00P C00S -176.9(5)
C00N O003 C00Q C00O -18.0(8)
C00N O003 C00Q C00F 161.9(5)
C00D C00O C00Q O003 -179.9(6)
C012 C00O C00Q O003 -1.5(9)
C00D C00O C00Q C00F 0.2(9)
C012 C00O C00Q C00F 178.7(5)
C00G C00F C00Q O003 -179.9(6)
C010 C00F C00Q O003 -2.3(8)
C00G C00F C00Q C00O 0.0(9)
C010 C00F C00Q C00O 177.5(5)
C009 C00P C00R C00Y -2.3(10)
C00S C00P C00R C00Y 178.2(5)
C00L O004 C00V O007 4.3(11)
C00L O004 C00V C00T -174.0(6)
C00I O002 C00W C00D -162.1(5)
C008 C00D C00W O002 -101.2(6)
C00O C00D C00W O002 81.5(7)
C009 O001 C00X C011 174.5(5)
C009 O001 C00X C00Z 52.1(6)
C00P C00R C00Y C00K 1.6(9)
C00P C00R C00Y C013 -178.7(6)
C00E C00K C00Y C00R -2.0(9)
C00L C00K C00Y C00R 179.0(5)
C00E C00K C00Y C013 178.2(6)
C00L C00K C00Y C013 -0.7(9)
O001 C00X C00Z C00B -61.4(6)
C011 C00X C00Z C00B -177.6(6)
O001 C00X C00Z C00J 175.3(5)
C011 C00X C00Z C00J 59.0(7)
O006 C00B C00Z C00X -147.4(6)
C00E C00B C00Z C00X 37.8(7)
O006 C00B C00Z C00J -22.8(9)
C00E C00B C00Z C00J 162.4(6)
C00Q C00O C012 O005 168.0(6)
C00D C00O C012 O005 -13.6(10)
C00Q C00O C012 C00H -12.0(8)
C00D C00O C012 C00H 166.4(6)
C00N C00H C012 O005 -137.3(6)
C014 C00H C012 O005 -13.0(8)
C00N C00H C012 C00O 42.7(7)
C014 C00H C012 C00O 167.0(5)
